data_7128454
loop_
_publ_author_name
'Aguirre Quintana, Luis M.'
'Yang, Yan'
'Ramanathan, Arun'
'Jiang, Ningxin'
'Bacsa, John'
'Maron, Laurent'
'La Pierre, Henry S.'

_publ_section_title
;
 Chalcogen-atom abstraction reactions of a Di-iron imidophosphorane
 complex.
;
_journal_issue 54
_journal_name_full 'Chemical communications (Cambridge, England)'
_journal_page_first 6664
_journal_page_last 6667
_journal_paper_doi 10.1039/d1cc02195h
_journal_volume 57
_journal_year 2021
_chemical_formula_moiety '2(C60 H120 Fe2 N16 P4 S2)'
_chemical_formula_sum 'C120 H240 Fe4 N32 P8 S4'
_chemical_formula_weight 2730.83
_chemical_name_systematic Fe4N32P8S4C120H240
_space_group_crystal_system monoclinic
_space_group_IT_number 15
_space_group_name_Hall '-C 2yc'
_space_group_name_H-M_alt 'C 1 2/c 1'
_atom_sites_solution_hydrogens geom
_atom_sites_solution_primary dual
_audit_creation_date 2019-01-09
_audit_creation_method
;
Olex2 1.2
(compiled 2017.08.10 svn.r3458 for OlexSys, GUI svn.r5381)
;
_audit_update_record
;
2021-04-14 deposited with the CCDC.	2021-06-07 downloaded from the CCDC.
;
_cell_angle_alpha 90
_cell_angle_beta 103.715(4)
_cell_angle_gamma 90
_cell_formula_units_Z 2
_cell_length_a 26.121(3)
_cell_length_b 9.9298(10)
_cell_length_c 27.898(3)
_cell_measurement_reflns_used 9989
_cell_measurement_temperature 100
_cell_measurement_theta_max 30.45
_cell_measurement_theta_min 2.20
_cell_volume 7029.8(13)
_computing_cell_refinement 'SAINT V8.38A (?, 2016)'
_computing_data_reduction 'SAINT V8.38A (?, 2016)'
_computing_molecular_graphics 'Olex2 (Dolomanov et al., 2009)'
_computing_publication_material 'Olex2 (Dolomanov et al., 2009)'
_computing_structure_refinement 'ShelXL (Sheldrick, 2015)'
_computing_structure_solution 'ShelXT (Sheldrick, 2015)'
_diffrn_ambient_temperature 99.99
_diffrn_detector 'Bruker APEX2 area detector'
_diffrn_detector_area_resol_mean 7.9
_diffrn_detector_type 'CCD area detector'
_diffrn_measured_fraction_theta_full 0.996
_diffrn_measured_fraction_theta_max 0.998
_diffrn_measurement_device 'three-circle diffractometer'
_diffrn_measurement_device_type 'Bruker SMART APEX2 area detector'
_diffrn_measurement_method '\w and \f scans'
_diffrn_radiation_monochromator 'mirror optics'
_diffrn_radiation_probe x-ray
_diffrn_radiation_type MoK\a
_diffrn_radiation_wavelength 0.71073
_diffrn_reflns_av_R_equivalents 0.0692
_diffrn_reflns_av_unetI/netI 0.0528
_diffrn_reflns_Laue_measured_fraction_full 0.996
_diffrn_reflns_Laue_measured_fraction_max 0.998
_diffrn_reflns_limit_h_max 42
_diffrn_reflns_limit_h_min -42
_diffrn_reflns_limit_k_max 16
_diffrn_reflns_limit_k_min -16
_diffrn_reflns_limit_l_max 45
_diffrn_reflns_limit_l_min -45
_diffrn_reflns_number 82455
_diffrn_reflns_point_group_measured_fraction_full 0.996
_diffrn_reflns_point_group_measured_fraction_max 0.998
_diffrn_reflns_theta_full 25.242
_diffrn_reflns_theta_max 35.629
_diffrn_reflns_theta_min 2.202
_diffrn_source 'microfocus sealed X-ray tube'
_diffrn_source_type 'Incoatec I\ms'
_diffrn_standards_number 0
_exptl_absorpt_coefficient_mu 0.612
_exptl_absorpt_correction_T_max 0.9486
_exptl_absorpt_correction_T_min 0.6599
_exptl_absorpt_correction_type multi-scan
_exptl_absorpt_process_details
'SADABS-2016/2 (Bruker,2016/2) was used for absorption correction. wR2(int) was 0.1451 before and 0.0936 after correction. The Ratio of minimum to maximum transmission is 0.6957. The \l/2 correction factor is Not present.'
_exptl_crystal_colour 'dark black'
_exptl_crystal_colour_modifier dark
_exptl_crystal_colour_primary black
_exptl_crystal_density_diffrn 1.290
_exptl_crystal_description prism
_exptl_crystal_F_000 2944
_exptl_crystal_preparation N.A.
_exptl_crystal_recrystallization_method N.A.
_exptl_crystal_size_max 0.489
_exptl_crystal_size_mid 0.293
_exptl_crystal_size_min 0.19
_refine_diff_density_max 0.550
_refine_diff_density_min -0.609
_refine_diff_density_rms 0.082
_refine_ls_extinction_coef 0.00035(8)
_refine_ls_extinction_expression Fc^*^=kFc[1+0.001xFc^2^\l^3^/sin(2\q)]^-1/4^
_refine_ls_extinction_method 'SHELXL-2017/1 (Sheldrick 2017)'
_refine_ls_goodness_of_fit_ref 1.039
_refine_ls_hydrogen_treatment constr
_refine_ls_matrix_type full
_refine_ls_number_parameters 380
_refine_ls_number_reflns 16183
_refine_ls_number_restraints 0
_refine_ls_restrained_S_all 1.039
_refine_ls_R_factor_all 0.0537
_refine_ls_R_factor_gt 0.0377
_refine_ls_shift/su_max 0.004
_refine_ls_shift/su_mean 0.000
_refine_ls_structure_factor_coef Fsqd
_refine_ls_weighting_details 'w=1/[\s^2^(Fo^2^)+(0.0399P)^2^+4.5552P] where P=(Fo^2^+2Fc^2^)/3'
_refine_ls_weighting_scheme calc
_refine_ls_wR_factor_gt 0.0919
_refine_ls_wR_factor_ref 0.1033
_reflns_Friedel_coverage 0.000
_reflns_number_gt 13143
_reflns_number_total 16183
_reflns_threshold_expression 'I > 2\s(I)'
_cod_data_source_file d1cc02195h2.cif
_cod_data_source_block mo_a429_0m
_cod_depositor_comments 'Adding full bibliography for 7128454--7128458.cif.'
_cod_original_cell_volume 7029.7(13)
_cod_database_code 7128454
_shelx_shelxl_version_number 2017/1
_shelx_space_group_comment
;
The symmetry employed for this shelxl refinement is uniquely defined
by the following loop, which should always be used as a source of
symmetry information in preference to the above space-group names.
They are only intended as comments.
;
_olex2_refinement_description
;
1. Fixed Uiso
 At 1.2 times of:
  All C(H,H) groups
2.a Secondary CH2 refined with riding coordinates:
 C1(H1A,H1B), C2(H2A,H2B), C3(H3A,H3B), C4(H4A,H4B), C5(H5A,H5B), C6(H6A,H6B),
 C7(H7A,H7B), C8(H8A,H8B), C9(H9A,H9B), C10(H10A,H10B), C11(H11A,H11B),
 C12(H12A,H12B), C13(H13A,H13B), C14(H14A,H14B), C15(H15A,H15B), C16(H16A,H16B),
  C17(H17A,H17B), C18(H18A,H18B), C19(H19A,H19B), C20(H20A,H20B), C21(H21A,
 H21B), C22(H22A,H22B), C23(H23A,H23B), C24(H24A,H24B), C25(H25A,H25B),
 C26(H26A,H26B), C27(H27A,H27B), C28(H28A,H28B), C29(H29A,H29B), C30(H30A,H30B)
;
_olex2_exptl_crystal_mounting_method N.A.
_olex2_submission_original_sample_id LAQ-FePiPS
_olex2_submission_special_instructions 'No special instructions were received'

loop_
_space_group_symop_operation_xyz
'x, y, z'
'-x, y, -z+1/2'
'x+1/2, y+1/2, z'
'-x+1/2, y+1/2, -z+1/2'
'-x, -y, -z'
'x, -y, z-1/2'
'-x+1/2, -y+1/2, -z'
'x+1/2, -y+1/2, z-1/2'

loop_
_atom_site_label
_atom_site_type_symbol
_atom_site_fract_x
_atom_site_fract_y
_atom_site_fract_z
_atom_site_U_iso_or_equiv
_atom_site_adp_type
_atom_site_occupancy
_atom_site_site_symmetry_order
_atom_site_calc_flag
_atom_site_refinement_flags_posn
_atom_site_refinement_flags_adp
_atom_site_refinement_flags_occupancy
_atom_site_disorder_assembly
_atom_site_disorder_group
C1 C 0.33278(5) 0.95386(10) 0.62344(4) 0.01702(18) Uani 1 1 d . . . . .
H1A H 0.355564 1.002242 0.605410 0.020 Uiso 1 1 calc R . . . .
H1B H 0.348075 0.964520 0.659262 0.020 Uiso 1 1 calc R . . . .
C2 C 0.27727(5) 1.01282(11) 0.61000(5) 0.0225(2) Uani 1 1 d . . . . .
H2A H 0.278607 1.109044 0.619511 0.027 Uiso 1 1 calc R . . . .
H2B H 0.263039 1.007008 0.573866 0.027 Uiso 1 1 calc R . . . .
C3 C 0.24103(6) 0.93717(13) 0.63620(6) 0.0292(3) Uani 1 1 d . . . . .
H3A H 0.204435 0.969752 0.623978 0.035 Uiso 1 1 calc R . . . .
H3B H 0.251873 0.955519 0.672065 0.035 Uiso 1 1 calc R . . . .
C4 C 0.24298(5) 0.78561(13) 0.62732(6) 0.0276(3) Uani 1 1 d . . . . .
H4A H 0.223043 0.737918 0.648242 0.033 Uiso 1 1 calc R . . . .
H4B H 0.226063 0.765580 0.592393 0.033 Uiso 1 1 calc R . . . .
C5 C 0.29968(5) 0.73510(11) 0.63928(4) 0.0188(2) Uani 1 1 d . . . . .
H5A H 0.315682 0.747264 0.674909 0.023 Uiso 1 1 calc R . . . .
H5B H 0.300227 0.637847 0.631604 0.023 Uiso 1 1 calc R . . . .
C6 C 0.30652(5) 0.59294(11) 0.53323(4) 0.01816(19) Uani 1 1 d . . . . .
H6A H 0.313440 0.598939 0.499910 0.022 Uiso 1 1 calc R . . . .
H6B H 0.284694 0.671286 0.537753 0.022 Uiso 1 1 calc R . . . .
C7 C 0.27682(5) 0.46293(12) 0.53761(5) 0.0220(2) Uani 1 1 d . . . . .
H7A H 0.267316 0.460710 0.569912 0.026 Uiso 1 1 calc R . . . .
H7B H 0.243823 0.460232 0.511378 0.026 Uiso 1 1 calc R . . . .
C8 C 0.31048(5) 0.34026(12) 0.53295(5) 0.0241(2) Uani 1 1 d . . . . .
H8A H 0.316623 0.336420 0.499301 0.029 Uiso 1 1 calc R . . . .
H8B H 0.291808 0.257055 0.538496 0.029 Uiso 1 1 calc R . . . .
C9 C 0.36324(6) 0.34946(11) 0.57097(5) 0.0253(2) Uani 1 1 d . . . . .
H9A H 0.357194 0.341185 0.604561 0.030 Uiso 1 1 calc R . . . .
H9B H 0.386140 0.273925 0.565927 0.030 Uiso 1 1 calc R . . . .
C10 C 0.39085(5) 0.48220(11) 0.56667(5) 0.0212(2) Uani 1 1 d . . . . .
H10A H 0.423562 0.488068 0.593153 0.025 Uiso 1 1 calc R . . . .
H10B H 0.400683 0.485949 0.534539 0.025 Uiso 1 1 calc R . . . .
C11 C 0.36988(5) 0.87094(11) 0.51270(4) 0.01884(19) Uani 1 1 d . . . . .
H11A H 0.333180 0.843302 0.511478 0.023 Uiso 1 1 calc R . . . .
H11B H 0.382302 0.818895 0.487374 0.023 Uiso 1 1 calc R . . . .
C12 C 0.37112(5) 1.02085(12) 0.50117(4) 0.0216(2) Uani 1 1 d . . . . .
H12A H 0.353678 1.071856 0.523337 0.026 Uiso 1 1 calc R . . . .
H12B H 0.351284 1.037174 0.466772 0.026 Uiso 1 1 calc R . . . .
C13 C 0.42760(6) 1.07123(13) 0.50777(5) 0.0265(2) Uani 1 1 d . . . . .
H13A H 0.427438 1.170216 0.503488 0.032 Uiso 1 1 calc R . . . .
H13B H 0.443382 1.030405 0.482250 0.032 Uiso 1 1 calc R . . . .
C14 C 0.46077(5) 1.03456(12) 0.55901(5) 0.0239(2) Uani 1 1 d . . . . .
H14A H 0.497875 1.061007 0.561635 0.029 Uiso 1 1 calc R . . . .
H14B H 0.447732 1.084784 0.584381 0.029 Uiso 1 1 calc R . . . .
C15 C 0.45797(5) 0.88374(11) 0.56837(4) 0.01934(19) Uani 1 1 d . . . . .
H15A H 0.474593 0.833840 0.545319 0.023 Uiso 1 1 calc R . . . .
H15B H 0.477740 0.862956 0.602450 0.023 Uiso 1 1 calc R . . . .
C16 C 0.39293(5) 0.44409(10) 0.71255(4) 0.01722(19) Uani 1 1 d . . . . .
H16A H 0.431238 0.460177 0.717543 0.021 Uiso 1 1 calc R . . . .
H16B H 0.375217 0.480250 0.679736 0.021 Uiso 1 1 calc R . . . .
C17 C 0.38288(5) 0.29223(11) 0.71346(4) 0.0212(2) Uani 1 1 d . . . . .
H17A H 0.392204 0.249611 0.684593 0.025 Uiso 1 1 calc R . . . .
H17B H 0.405738 0.252922 0.743658 0.025 Uiso 1 1 calc R . . . .
C18 C 0.32525(6) 0.26181(12) 0.71241(5) 0.0241(2) Uani 1 1 d . . . . .
H18A H 0.320703 0.163797 0.716401 0.029 Uiso 1 1 calc R . . . .
H18B H 0.302631 0.289293 0.680178 0.029 Uiso 1 1 calc R . . . .
C19 C 0.30856(5) 0.33772(12) 0.75391(4) 0.0220(2) Uani 1 1 d . . . . .
H19A H 0.270687 0.321702 0.751815 0.026 Uiso 1 1 calc R . . . .
H19B H 0.328873 0.304074 0.786253 0.026 Uiso 1 1 calc R . . . .
C20 C 0.31838(4) 0.48837(11) 0.74976(4) 0.01806(19) Uani 1 1 d . . . . .
H20A H 0.295797 0.522926 0.718557 0.022 Uiso 1 1 calc R . . . .
H20B H 0.308521 0.536095 0.777409 0.022 Uiso 1 1 calc R . . . .
C21 C 0.37073(5) 0.87784(10) 0.78060(4) 0.01826(19) Uani 1 1 d . . . . .
H21A H 0.335689 0.890105 0.757836 0.022 Uiso 1 1 calc R . . . .
H21B H 0.397710 0.882249 0.761004 0.022 Uiso 1 1 calc R . . . .
C22 C 0.38042(6) 0.98995(11) 0.81914(5) 0.0238(2) Uani 1 1 d . . . . .
H22A H 0.377679 1.078502 0.802411 0.029 Uiso 1 1 calc R . . . .
H22B H 0.416461 0.981401 0.840375 0.029 Uiso 1 1 calc R . . . .
C23 C 0.34022(6) 0.98243(12) 0.85100(5) 0.0259(2) Uani 1 1 d . . . . .
H23A H 0.348464 1.051792 0.877195 0.031 Uiso 1 1 calc R . . . .
H23B H 0.304493 1.000719 0.830387 0.031 Uiso 1 1 calc R . . . .
C24 C 0.34142(5) 0.84334(12) 0.87438(4) 0.0225(2) Uani 1 1 d . . . . .
H24A H 0.312609 0.836547 0.891791 0.027 Uiso 1 1 calc R . . . .
H24B H 0.375258 0.831332 0.899028 0.027 Uiso 1 1 calc R . . . .
C25 C 0.33521(5) 0.73183(11) 0.83578(4) 0.01794(19) Uani 1 1 d . . . . .
H25A H 0.340374 0.643374 0.852608 0.022 Uiso 1 1 calc R . . . .
H25B H 0.298962 0.734257 0.814638 0.022 Uiso 1 1 calc R . . . .
C26 C 0.45311(5) 0.61104(11) 0.88912(4) 0.01788(19) Uani 1 1 d . . . . .
H26A H 0.441565 0.706257 0.887310 0.021 Uiso 1 1 calc R . . . .
H26B H 0.491616 0.609302 0.892005 0.021 Uiso 1 1 calc R . . . .
C27 C 0.44062(6) 0.54393(15) 0.93425(4) 0.0275(3) Uani 1 1 d . . . . .
H27A H 0.460000 0.590417 0.964531 0.033 Uiso 1 1 calc R . . . .
H27B H 0.402441 0.551868 0.932495 0.033 Uiso 1 1 calc R . . . .
C28 C 0.45620(6) 0.39576(15) 0.93676(5) 0.0323(3) Uani 1 1 d . . . . .
H28A H 0.444349 0.351555 0.964058 0.039 Uiso 1 1 calc R . . . .
H28B H 0.495042 0.387963 0.943578 0.039 Uiso 1 1 calc R . . . .
C29 C 0.43137(6) 0.32512(14) 0.88817(5) 0.0323(3) Uani 1 1 d . . . . .
H29A H 0.392658 0.321288 0.883744 0.039 Uiso 1 1 calc R . . . .
H29B H 0.444732 0.231619 0.889101 0.039 Uiso 1 1 calc R . . . .
C30 C 0.44453(5) 0.40036(11) 0.84469(4) 0.0224(2) Uani 1 1 d . . . . .
H30A H 0.483113 0.399718 0.847992 0.027 Uiso 1 1 calc R . . . .
H30B H 0.427540 0.354844 0.813392 0.027 Uiso 1 1 calc R . . . .
Fe1 Fe 0.47042(2) 0.73796(2) 0.70547(2) 0.01172(4) Uani 1 1 d . . . . .
N1 N 0.43042(4) 0.69592(9) 0.64418(3) 0.01623(16) Uani 1 1 d . . . . .
N2 N 0.33029(4) 0.80999(8) 0.61023(3) 0.01421(15) Uani 1 1 d . . . . .
N3 N 0.35658(4) 0.59614(9) 0.57061(3) 0.01467(15) Uani 1 1 d . . . . .
N4 N 0.40328(4) 0.84030(9) 0.56160(3) 0.01629(16) Uani 1 1 d . . . . .
N5 N 0.45607(4) 0.67853(9) 0.76919(3) 0.01348(15) Uani 1 1 d . . . . .
N6 N 0.37361(4) 0.51651(9) 0.75081(3) 0.01418(15) Uani 1 1 d . . . . .
N7 N 0.37306(4) 0.74596(8) 0.80477(3) 0.01390(15) Uani 1 1 d . . . . .
N8 N 0.42575(4) 0.53926(9) 0.84386(3) 0.01496(15) Uani 1 1 d . . . . .
P1 P 0.38438(2) 0.73424(2) 0.60051(2) 0.01167(5) Uani 1 1 d . . . . .
P2 P 0.41007(2) 0.62338(2) 0.79039(2) 0.01110(5) Uani 1 1 d . . . . .
S1 S 0.47727(2) 0.97074(3) 0.71383(2) 0.01875(6) Uani 1 1 d . . . . .

loop_
_atom_site_aniso_label
_atom_site_aniso_U_11
_atom_site_aniso_U_22
_atom_site_aniso_U_33
_atom_site_aniso_U_23
_atom_site_aniso_U_13
_atom_site_aniso_U_12
C1 0.0213(5) 0.0127(4) 0.0172(4) -0.0027(3) 0.0047(4) -0.0001(3)
C2 0.0273(6) 0.0166(4) 0.0223(5) -0.0019(4) 0.0034(4) 0.0067(4)
C3 0.0244(6) 0.0237(5) 0.0429(7) -0.0075(5) 0.0147(6) 0.0039(5)
C4 0.0215(6) 0.0233(5) 0.0418(7) -0.0068(5) 0.0153(5) -0.0016(4)
C5 0.0222(5) 0.0156(4) 0.0213(5) 0.0003(3) 0.0106(4) 0.0000(4)
C6 0.0169(5) 0.0164(4) 0.0178(4) -0.0017(3) -0.0028(4) -0.0005(4)
C7 0.0170(5) 0.0202(5) 0.0263(5) -0.0037(4) -0.0001(4) -0.0045(4)
C8 0.0261(6) 0.0161(4) 0.0261(5) -0.0049(4) -0.0017(5) -0.0036(4)
C9 0.0277(6) 0.0145(4) 0.0282(6) -0.0045(4) -0.0045(5) 0.0026(4)
C10 0.0158(5) 0.0186(4) 0.0278(5) -0.0080(4) 0.0022(4) 0.0025(4)
C11 0.0227(5) 0.0186(4) 0.0141(4) 0.0030(3) 0.0023(4) -0.0005(4)
C12 0.0254(6) 0.0199(5) 0.0200(5) 0.0058(4) 0.0061(4) 0.0018(4)
C13 0.0288(6) 0.0220(5) 0.0308(6) 0.0092(4) 0.0114(5) -0.0020(5)
C14 0.0205(5) 0.0198(5) 0.0320(6) 0.0022(4) 0.0074(5) -0.0040(4)
C15 0.0158(5) 0.0189(4) 0.0240(5) 0.0023(4) 0.0063(4) -0.0005(4)
C16 0.0240(5) 0.0137(4) 0.0152(4) -0.0030(3) 0.0069(4) -0.0012(4)
C17 0.0312(6) 0.0142(4) 0.0190(5) -0.0034(3) 0.0077(4) -0.0006(4)
C18 0.0334(7) 0.0177(4) 0.0208(5) -0.0060(4) 0.0058(5) -0.0091(4)
C19 0.0242(6) 0.0210(5) 0.0214(5) -0.0040(4) 0.0068(4) -0.0096(4)
C20 0.0152(5) 0.0185(4) 0.0203(5) -0.0046(3) 0.0037(4) -0.0039(4)
C21 0.0227(5) 0.0148(4) 0.0173(4) 0.0016(3) 0.0048(4) 0.0046(4)
C22 0.0299(6) 0.0138(4) 0.0281(6) -0.0014(4) 0.0078(5) 0.0016(4)
C23 0.0313(7) 0.0197(5) 0.0272(6) -0.0075(4) 0.0080(5) 0.0063(5)
C24 0.0260(6) 0.0233(5) 0.0204(5) -0.0063(4) 0.0096(4) 0.0020(4)
C25 0.0177(5) 0.0191(4) 0.0191(5) -0.0041(3) 0.0085(4) -0.0011(4)
C26 0.0188(5) 0.0214(4) 0.0121(4) -0.0001(3) 0.0007(4) -0.0038(4)
C27 0.0289(6) 0.0398(7) 0.0128(5) 0.0029(4) 0.0030(4) -0.0072(5)
C28 0.0345(7) 0.0359(7) 0.0213(6) 0.0141(5) -0.0036(5) -0.0116(6)
C29 0.0361(8) 0.0228(5) 0.0301(6) 0.0121(5) -0.0080(6) -0.0086(5)
C30 0.0271(6) 0.0149(4) 0.0212(5) 0.0024(3) -0.0023(4) 0.0028(4)
Fe1 0.01114(7) 0.01283(6) 0.01037(6) 0.00033(4) 0.00095(5) 0.00028(5)
N1 0.0157(4) 0.0170(4) 0.0136(4) -0.0001(3) -0.0013(3) 0.0000(3)
N2 0.0159(4) 0.0113(3) 0.0161(4) -0.0003(3) 0.0050(3) 0.0002(3)
N3 0.0130(4) 0.0130(3) 0.0163(4) -0.0029(3) 0.0000(3) 0.0010(3)
N4 0.0148(4) 0.0189(4) 0.0143(4) 0.0037(3) 0.0018(3) -0.0014(3)
N5 0.0120(4) 0.0158(3) 0.0124(3) 0.0004(3) 0.0024(3) -0.0005(3)
N6 0.0141(4) 0.0139(3) 0.0146(4) -0.0044(3) 0.0035(3) -0.0022(3)
N7 0.0159(4) 0.0122(3) 0.0149(4) -0.0012(3) 0.0060(3) 0.0008(3)
N8 0.0189(4) 0.0135(3) 0.0115(3) 0.0011(3) 0.0016(3) -0.0009(3)
P1 0.01178(11) 0.01164(10) 0.01061(10) -0.00005(7) 0.00071(8) -0.00022(8)
P2 0.01153(11) 0.01098(10) 0.01052(10) -0.00066(7) 0.00207(8) -0.00044(8)
S1 0.02239(13) 0.01334(10) 0.01944(12) 0.00202(8) 0.00279(10) 0.00123(9)

loop_
_atom_type_symbol
_atom_type_description
_atom_type_scat_dispersion_real
_atom_type_scat_dispersion_imag
_atom_type_scat_source
C C 0.0033 0.0016 'International Tables Vol C Tables 4.2.6.8 and 6.1.1.4'
H H 0.0000 0.0000 'International Tables Vol C Tables 4.2.6.8 and 6.1.1.4'
Fe Fe 0.3463 0.8444 'International Tables Vol C Tables 4.2.6.8 and 6.1.1.4'
N N 0.0061 0.0033 'International Tables Vol C Tables 4.2.6.8 and 6.1.1.4'
P P 0.1023 0.0942 'International Tables Vol C Tables 4.2.6.8 and 6.1.1.4'
S S 0.1246 0.1234 'International Tables Vol C Tables 4.2.6.8 and 6.1.1.4'

loop_
_geom_angle_atom_site_label_1
_geom_angle_atom_site_label_2
_geom_angle_atom_site_label_3
_geom_angle
_geom_angle_site_symmetry_1
_geom_angle_site_symmetry_3
_geom_angle_publ_flag
N2 C1 C2 109.13(9) . . ?
C3 C2 C1 110.80(10) . . ?
C2 C3 C4 111.06(10) . . ?
C5 C4 C3 110.89(11) . . ?
N2 C5 C4 109.91(10) . . ?
N3 C6 C7 110.23(9) . . ?
C8 C7 C6 110.76(10) . . ?
C7 C8 C9 109.63(9) . . ?
C10 C9 C8 111.30(10) . . ?
N3 C10 C9 110.75(10) . . ?
N4 C11 C12 111.16(9) . . ?
C11 C12 C13 111.26(10) . . ?
C12 C13 C14 110.58(10) . . ?
C15 C14 C13 110.76(11) . . ?
N4 C15 C14 110.66(10) . . ?
N6 C16 C17 112.29(9) . . ?
C18 C17 C16 111.47(10) . . ?
C17 C18 C19 110.14(10) . . ?
C20 C19 C18 110.02(10) . . ?
N6 C20 C19 111.61(9) . . ?
N7 C21 C22 110.19(9) . . ?
C21 C22 C23 110.58(10) . . ?
C24 C23 C22 110.21(10) . . ?
C23 C24 C25 111.56(10) . . ?
N7 C25 C24 111.90(9) . . ?
N8 C26 C27 109.84(9) . . ?
C28 C27 C26 110.64(11) . . ?
C27 C28 C29 110.49(11) . . ?
C28 C29 C30 110.55(11) . . ?
N8 C30 C29 109.60(11) . . ?
N1 Fe1 Fe1 166.79(3) . 2_656 ?
N1 Fe1 N5 125.49(4) . . ?
N1 Fe1 N5 123.97(4) . 2_656 ?
N1 Fe1 S1 109.51(3) . . ?
N5 Fe1 Fe1 48.77(3) . 2_656 ?
N5 Fe1 Fe1 49.39(3) 2_656 2_656 ?
N5 Fe1 N5 87.97(4) 2_656 . ?
N5 Fe1 S1 102.48(3) 2_656 . ?
N5 Fe1 S1 103.37(3) . . ?
S1 Fe1 Fe1 83.672(8) . 2_656 ?
P1 N1 Fe1 147.98(6) . . ?
C1 N2 P1 119.09(7) . . ?
C5 N2 C1 110.52(8) . . ?
C5 N2 P1 116.84(7) . . ?
C6 N3 P1 125.36(7) . . ?
C10 N3 C6 112.84(8) . . ?
C10 N3 P1 117.97(8) . . ?
C11 N4 P1 122.24(8) . . ?
C15 N4 C11 114.02(9) . . ?
C15 N4 P1 122.21(8) . . ?
Fe1 N5 Fe1 81.84(3) 2_656 . ?
P2 N5 Fe1 137.85(5) . 2_656 ?
P2 N5 Fe1 140.17(6) . . ?
C16 N6 P2 123.62(8) . . ?
C20 N6 C16 113.47(8) . . ?
C20 N6 P2 122.89(7) . . ?
C21 N7 P2 120.38(7) . . ?
C25 N7 C21 113.34(8) . . ?
C25 N7 P2 125.76(7) . . ?
C26 N8 P2 119.16(7) . . ?
C30 N8 C26 110.40(9) . . ?
C30 N8 P2 119.69(7) . . ?
N1 P1 N2 120.75(5) . . ?
N1 P1 N3 110.82(5) . . ?
N1 P1 N4 111.95(5) . . ?
N3 P1 N2 99.49(5) . . ?
N4 P1 N2 102.27(5) . . ?
N4 P1 N3 110.62(5) . . ?
N5 P2 N6 110.15(5) . . ?
N5 P2 N7 112.28(5) . . ?
N5 P2 N8 117.76(5) . . ?
N6 P2 N7 110.75(5) . . ?
N6 P2 N8 104.74(5) . . ?
N7 P2 N8 100.60(5) . . ?
S1 S1 Fe1 96.302(8) 2_656 . ?

loop_
_geom_bond_atom_site_label_1
_geom_bond_atom_site_label_2
_geom_bond_distance
_geom_bond_site_symmetry_2
_geom_bond_publ_flag
C1 C2 1.5257(17) . ?
C1 N2 1.4730(13) . ?
C2 C3 1.5242(19) . ?
C3 C4 1.5280(18) . ?
C4 C5 1.5239(18) . ?
C5 N2 1.4686(14) . ?
C6 C7 1.5259(16) . ?
C6 N3 1.4669(14) . ?
C7 C8 1.5257(17) . ?
C8 C9 1.5295(18) . ?
C9 C10 1.5208(18) . ?
C10 N3 1.4628(14) . ?
C11 C12 1.5249(16) . ?
C11 N4 1.4664(14) . ?
C12 C13 1.5270(19) . ?
C13 C14 1.5296(19) . ?
C14 C15 1.5249(16) . ?
C15 N4 1.4610(15) . ?
C16 C17 1.5319(15) . ?
C16 N6 1.4718(13) . ?
C17 C18 1.5286(19) . ?
C18 C19 1.5291(17) . ?
C19 C20 1.5268(16) . ?
C20 N6 1.4630(14) . ?
C21 C22 1.5266(16) . ?
C21 N7 1.4677(13) . ?
C22 C23 1.5301(19) . ?
C23 C24 1.5245(18) . ?
C24 C25 1.5262(15) . ?
C25 N7 1.4666(14) . ?
C26 C27 1.5266(16) . ?
C26 N8 1.4785(14) . ?
C27 C28 1.524(2) . ?
C28 C29 1.528(2) . ?
C29 C30 1.5314(18) . ?
C30 N8 1.4623(14) . ?
Fe1 Fe1 2.5964(4) 2_656 ?
Fe1 N1 1.8281(9) . ?
Fe1 N5 1.9911(9) . ?
Fe1 N5 1.9727(9) 2_656 ?
Fe1 S1 2.3258(4) . ?
N1 P1 1.5429(10) . ?
N2 P1 1.6784(9) . ?
N3 P1 1.6782(9) . ?
N4 P1 1.6691(9) . ?
N5 P2 1.5591(9) . ?
N6 P2 1.6594(9) . ?
N7 P2 1.6617(9) . ?
N8 P2 1.6734(9) . ?
S1 S1 2.0847(6) 2_656 ?
